data_7231607
loop_
_publ_author_name
'Yu, Shuyan'
'Wu, Jingxin'
'Lan, Hongbing'
'Xu, Hanwen'
'Shi, Xiaofei'
'Zhu, Xuewen'
'Yin, Zhigang'

_publ_section_title
;
 Transition metal/Br\/onsted acid cooperative catalysis enabled facile
 synthesis of 8-hydroxyquinolines through one-pot reactions of
 ortho-aminophenol, aldehydes and alkynes
;
_journal_issue 59
_journal_name_full 'RSC Advances'
_journal_page_first 33968
_journal_paper_doi 10.1039/C8RA07212D
_journal_volume 8
_journal_year 2018
_chemical_formula_moiety 'C23 H17 N O3'
_chemical_formula_sum 'C23 H17 N O3'
_chemical_formula_weight 355.40
_chemical_name_systematic
;
 ?
;
_space_group_crystal_system orthorhombic
_space_group_IT_number 61
_space_group_name_Hall '-P 2ac 2ab'
_space_group_name_H-M_alt 'P b c a'
_symmetry_Int_Tables_number 61
_symmetry_space_group_name_Hall '-P 2ac 2ab'
_symmetry_space_group_name_H-M 'P b c a'
_audit_block_doi 10.5517/ccdc.csd.cc20l3mc
_audit_creation_date 2018-08-29
_audit_creation_method
;
Olex2 1.2
(compiled 2018.05.29 svn.r3508 for OlexSys, GUI svn.r5506)
;
_audit_update_record
;
2018-08-29 deposited with the CCDC.
2018-09-25 downloaded from the CCDC.
;
_cell_angle_alpha 90
_cell_angle_beta 90
_cell_angle_gamma 90
_cell_formula_units_Z 8
_cell_length_a 14.7396(11)
_cell_length_b 12.3042(9)
_cell_length_c 19.6197(12)
_cell_measurement_reflns_used 3219
_cell_measurement_temperature 293(2)
_cell_measurement_theta_max 28.8130
_cell_measurement_theta_min 3.4620
_cell_volume 3558.2(4)
_computing_cell_refinement
;
CrysAlisPro, Agilent Technologies,
Version 1.171.37.35 (release 13-08-2014 CrysAlis171 .NET)
(compiled Aug 13 2014,18:06:01)
;
_computing_data_collection
;
CrysAlisPro, Agilent Technologies,
Version 1.171.37.35 (release 13-08-2014 CrysAlis171 .NET)
(compiled Aug 13 2014,18:06:01)
;
_computing_data_reduction
;
CrysAlisPro, Agilent Technologies,
Version 1.171.37.35 (release 13-08-2014 CrysAlis171 .NET)
(compiled Aug 13 2014,18:06:01)
;
_computing_molecular_graphics 'Olex2 (Dolomanov et al., 2009)'
_computing_publication_material 'Olex2 (Dolomanov et al., 2009)'
_computing_structure_refinement 'olex2.refine (Bourhis et al., 2015)'
_computing_structure_solution 'ShelXD (Sheldrick, 2008)'
_diffrn_ambient_temperature 293(2)
_diffrn_detector_area_resol_mean 16.2542
_diffrn_detector_type Eos
_diffrn_measured_fraction_theta_full 0.9959
_diffrn_measured_fraction_theta_max 0.9959
_diffrn_measurement_details
;
#__ type_ start__ end____ width___ exp.time_
  1 omega  -11.00   47.00   1.0000   14.5400
omega____ theta____ kappa____ phi______ frames
    -       16.6207   19.0000   30.0000 58

#__ type_ start__ end____ width___ exp.time_
  2 omega  -18.00   36.00   1.0000   14.5400
omega____ theta____ kappa____ phi______ frames
    -       16.6207  -99.0000   30.0000 54

#__ type_ start__ end____ width___ exp.time_
  3 omega  -17.00   19.00   1.0000   14.5400
omega____ theta____ kappa____ phi______ frames
    -      -16.8550  -99.0000  150.0000 36

#__ type_ start__ end____ width___ exp.time_
  4 omega  -25.00    0.00   1.0000   14.5400
omega____ theta____ kappa____ phi______ frames
    -      -16.8550  -99.0000   90.0000 25
;
_diffrn_measurement_device 'four-circle diffractometer'
_diffrn_measurement_device_type 'Xcalibur, Eos, Gemini'
_diffrn_measurement_method '\w scans'
_diffrn_radiation_type 'Mo K\a'
_diffrn_radiation_wavelength 0.71073
_diffrn_reflns_av_R_equivalents 0.0247
_diffrn_reflns_av_unetI/netI 0.0325
_diffrn_reflns_limit_h_max 15
_diffrn_reflns_limit_h_min -20
_diffrn_reflns_limit_k_max 16
_diffrn_reflns_limit_k_min -13
_diffrn_reflns_limit_l_max 24
_diffrn_reflns_limit_l_min -26
_diffrn_reflns_number 12148
_diffrn_reflns_theta_full 26.4949
_diffrn_reflns_theta_max 26.49
_diffrn_reflns_theta_min 3.47
_exptl_absorpt_coefficient_mu 0.088
_exptl_absorpt_correction_T_max 1.00000
_exptl_absorpt_correction_T_min 0.87907
_exptl_absorpt_correction_type multi-scan
_exptl_absorpt_process_details
;
CrysAlisPro, Agilent Technologies,
Version 1.171.37.35 (release 13-08-2014 CrysAlis171 .NET)
(compiled Aug 13 2014,18:06:01)
Empirical absorption correction using spherical harmonics,
 implemented in SCALE3 ABSPACK scaling algorithm.
;
_exptl_crystal_colour 'clear colourless'
_exptl_crystal_colour_lustre clear
_exptl_crystal_colour_primary colourless
_exptl_crystal_density_diffrn 1.3267
_exptl_crystal_description block
_exptl_crystal_F_000 1488.7569
_exptl_crystal_size_max 0.23
_exptl_crystal_size_mid 0.19
_exptl_crystal_size_min 0.15
_refine_diff_density_max 0.3550
_refine_diff_density_min -0.3591
_refine_diff_density_rms 0.1019
_refine_ls_d_res_high 0.7966
_refine_ls_d_res_low 5.8703
_refine_ls_extinction_expression Fc^*^=kFc[1+0.001xFc^2^\l^3^/sin(2\q)]^-1/4^
_refine_ls_goodness_of_fit_ref 1.0422
_refine_ls_hydrogen_treatment constr
_refine_ls_matrix_type full
_refine_ls_number_constraints 32
_refine_ls_number_parameters 247
_refine_ls_number_reflns 3671
_refine_ls_number_restraints 0
_refine_ls_restrained_S_all 1.0422
_refine_ls_R_factor_all 0.0747
_refine_ls_R_factor_gt 0.0512
_refine_ls_shift/su_max 0.0009
_refine_ls_shift/su_mean 0.0000
_refine_ls_structure_factor_coef Fsqd
_refine_ls_weighting_details 'w=1/[\s^2^(Fo^2^)+(0.0910P)^2^+0.1340P] where P=(Fo^2^+2Fc^2^)/3'
_refine_ls_weighting_scheme calc
_refine_ls_wR_factor_gt 0.1325
_refine_ls_wR_factor_ref 0.1506
_reflns_Friedel_coverage 0.0
_reflns_limit_h_max 18
_reflns_limit_h_min 0
_reflns_limit_k_max 15
_reflns_limit_k_min 0
_reflns_limit_l_max 24
_reflns_limit_l_min 0
_reflns_number_gt 2668
_reflns_number_total 3671
_reflns_threshold_expression I>=2u(I)
_cod_data_source_file c8ra07212d2.cif
_cod_data_source_block wjx-20180704
_cod_database_code 7231607
_olex2_refinement_description
;
1. Fixed Uiso
 At 1.2 times of:
  All C(H) groups
 At 1.5 times of:
  All C(H,H,H) groups, All O(H) groups
2.a Aromatic/amide H refined with riding coordinates:
 C4(H4), C5(H5), C7(H7), C8(H8), C10(H10), C13(H13), C14(H14), C15(H15),
 C16(H16), C17(H17), C19(H19), C20(H20), C21(H21)
2.b Idealised Me refined as rotating group:
 C1(H1a,H1b,H1c)
2.c Idealised tetrahedral OH refined as rotating group:
 O3(H3)
;
_olex2_submission_special_instructions 'No special instructions were received'

loop_
_space_group_symop_id
_space_group_symop_operation_xyz
1 x,y,z
2 x+1/2,-y+1/2,-z
3 -x,y+1/2,-z+1/2
4 -x+1/2,-y,z+1/2
5 -x,-y,-z
6 -x-1/2,y-1/2,z
7 x,-y-1/2,z-1/2
8 x-1/2,y,-z-1/2

loop_
_atom_site_label
_atom_site_type_symbol
_atom_site_fract_x
_atom_site_fract_y
_atom_site_fract_z
_atom_site_U_iso_or_equiv
_atom_site_adp_type
_atom_site_occupancy
_atom_site_refinement_flags_posn
O1 O 0.15369(9) 1.06636(9) 0.18425(6) 0.0586(4) Uani 1.000000 .
O2 O 0.05822(8) 0.99886(9) 0.26186(6) 0.0550(4) Uani 1.000000 .
O3 O -0.00909(9) 0.32968(10) 0.13453(6) 0.0588(4) Uani 1.000000 .
H3 H -0.0065(13) 0.3934(4) 0.1466(6) 0.0882(6) Uiso 1.000000 GR
N1 N 0.08363(9) 0.50017(10) 0.08529(6) 0.0386(3) Uani 1.000000 .
C1 C 0.15646(15) 1.16764(15) 0.22087(11) 0.0690(6) Uani 1.000000 .
H1a H 0.2044(6) 1.2121(5) 0.2031(5) 0.1035(9) Uiso 1.000000 GR
H1b H 0.0996(4) 1.2047(5) 0.2156(6) 0.1035(9) Uiso 1.000000 GR
H1c H 0.1672(9) 1.15363(17) 0.26832(16) 0.1035(9) Uiso 1.000000 GR
C2 C 0.10328(11) 0.98752(13) 0.21118(8) 0.0434(4) Uani 1.000000 .
C3 C 0.11100(11) 0.88512(13) 0.17204(7) 0.0412(4) Uani 1.000000 .
C4 C 0.17310(13) 0.87266(15) 0.12026(9) 0.0561(5) Uani 1.000000 .
H4 H 0.21082(13) 0.93029(15) 0.10852(9) 0.0673(6) Uiso 1.000000 R
C5 C 0.17990(13) 0.77569(14) 0.08571(9) 0.0556(5) Uani 1.000000 .
H5 H 0.22307(13) 0.76844(14) 0.05144(9) 0.0668(6) Uiso 1.000000 R
C6 C 0.12380(10) 0.68857(12) 0.10087(7) 0.0378(4) Uani 1.000000 .
C7 C 0.06205(11) 0.70113(13) 0.15332(8) 0.0437(4) Uani 1.000000 .
H7 H 0.02407(11) 0.64373(13) 0.16502(8) 0.0525(5) Uiso 1.000000 R
C8 C 0.05620(11) 0.79792(13) 0.18845(8) 0.0470(4) Uani 1.000000 .
H8 H 0.01460(11) 0.80461(13) 0.22384(8) 0.0564(5) Uiso 1.000000 R
C9 C 0.12880(10) 0.58524(12) 0.06174(8) 0.0376(4) Uani 1.000000 .
C10 C 0.18019(11) 0.57887(13) 0.00153(7) 0.0414(4) Uani 1.000000 .
H10 H 0.21170(11) 0.63994(13) -0.01328(7) 0.0497(5) Uiso 1.000000 R
C11 C 0.18510(10) 0.48513(12) -0.03589(7) 0.0381(4) Uani 1.000000 .
C12 C 0.24208(11) 0.48417(13) -0.09849(7) 0.0394(4) Uani 1.000000 .
C13 C 0.23331(11) 0.56828(13) -0.14527(8) 0.0445(4) Uani 1.000000 .
H13 H 0.19100(11) 0.62305(13) -0.13776(8) 0.0534(5) Uiso 1.000000 R
C14 C 0.28688(12) 0.57092(15) -0.20261(8) 0.0527(5) Uani 1.000000 .
H14 H 0.28032(12) 0.62736(15) -0.23375(8) 0.0632(6) Uiso 1.000000 R
C15 C 0.34991(13) 0.49104(17) -0.21431(9) 0.0599(5) Uani 1.000000 .
H15 H 0.38561(13) 0.49305(17) -0.25337(9) 0.0719(6) Uiso 1.000000 R
C16 C 0.36011(12) 0.40799(17) -0.16806(9) 0.0599(5) Uani 1.000000 .
H16 H 0.40308(12) 0.35400(17) -0.17569(9) 0.0718(6) Uiso 1.000000 R
C17 C 0.30686(11) 0.40463(15) -0.11053(8) 0.0505(5) Uani 1.000000 .
H17 H 0.31436(11) 0.34842(15) -0.07935(8) 0.0606(5) Uiso 1.000000 R
C18 C 0.13539(10) 0.39293(13) -0.01288(7) 0.0377(4) Uani 1.000000 .
C19 C 0.13013(11) 0.29157(13) -0.04689(8) 0.0450(4) Uani 1.000000 .
H19 H 0.15964(11) 0.28214(13) -0.08837(8) 0.0540(5) Uiso 1.000000 R
C20 C 0.08236(12) 0.20820(14) -0.01940(9) 0.0526(5) Uani 1.000000 .
H20 H 0.08047(12) 0.14189(14) -0.04211(9) 0.0631(5) Uiso 1.000000 R
C21 C 0.03593(12) 0.21962(14) 0.04225(9) 0.0531(5) Uani 1.000000 .
H21 H 0.00443(12) 0.16103(14) 0.06060(9) 0.0637(6) Uiso 1.000000 R
C22 C 0.03696(11) 0.31706(13) 0.07544(8) 0.0438(4) Uani 1.000000 .
C23 C 0.08650(10) 0.40635(12) 0.04883(8) 0.0372(4) Uani 1.000000 .

loop_
_atom_site_aniso_label
_atom_site_aniso_U_11
_atom_site_aniso_U_22
_atom_site_aniso_U_33
_atom_site_aniso_U_12
_atom_site_aniso_U_13
_atom_site_aniso_U_23
O1 0.0794(9) 0.0379(7) 0.0585(7) -0.0067(6) 0.0151(7) -0.0086(6)
O2 0.0555(7) 0.0549(8) 0.0546(7) 0.0055(6) 0.0106(6) -0.0102(6)
O3 0.0694(8) 0.0440(7) 0.0628(8) -0.0091(6) 0.0247(6) 0.0001(6)
N1 0.0394(7) 0.0361(7) 0.0403(7) -0.0002(5) 0.0014(6) 0.0018(6)
C1 0.0879(15) 0.0398(10) 0.0794(13) -0.0033(10) 0.0107(12) -0.0161(10)
C2 0.0445(9) 0.0417(9) 0.0438(9) 0.0047(7) -0.0007(8) -0.0007(7)
C3 0.0438(9) 0.0399(9) 0.0399(8) 0.0014(7) 0.0016(7) -0.0021(7)
C4 0.0676(12) 0.0443(10) 0.0564(10) -0.0169(9) 0.0221(9) -0.0073(8)
C5 0.0657(12) 0.0482(11) 0.0530(9) -0.0126(9) 0.0257(9) -0.0097(8)
C6 0.0407(8) 0.0373(8) 0.0353(7) -0.0008(7) 0.0006(7) 0.0013(7)
C7 0.0472(9) 0.0399(9) 0.0441(8) -0.0047(7) 0.0093(7) 0.0024(7)
C8 0.0494(10) 0.0459(10) 0.0455(9) -0.0024(7) 0.0143(7) -0.0028(8)
C9 0.0373(8) 0.0380(9) 0.0377(7) 0.0016(6) 0.0010(6) 0.0019(7)
C10 0.0452(9) 0.0367(9) 0.0424(8) -0.0027(7) 0.0056(7) 0.0026(7)
C11 0.0366(8) 0.0407(9) 0.0369(7) 0.0018(6) -0.0002(7) 0.0010(7)
C12 0.0401(8) 0.0418(9) 0.0362(8) -0.0016(7) 0.0009(7) -0.0023(7)
C13 0.0461(9) 0.0416(9) 0.0458(8) -0.0001(7) 0.0026(7) -0.0000(7)
C14 0.0588(11) 0.0543(11) 0.0448(9) -0.0097(9) 0.0044(8) 0.0088(8)
C15 0.0524(11) 0.0787(14) 0.0487(10) -0.0040(10) 0.0146(9) -0.0008(10)
C16 0.0508(11) 0.0688(13) 0.0600(11) 0.0146(9) 0.0119(9) -0.0029(10)
C17 0.0504(10) 0.0535(11) 0.0475(9) 0.0091(8) 0.0024(8) 0.0046(8)
C18 0.0363(8) 0.0391(9) 0.0375(7) 0.0037(6) -0.0047(6) 0.0003(7)
C19 0.0447(9) 0.0460(10) 0.0443(9) 0.0007(7) -0.0015(7) -0.0039(8)
C20 0.0566(10) 0.0400(10) 0.0612(11) -0.0032(8) -0.0020(9) -0.0084(8)
C21 0.0550(10) 0.0414(10) 0.0630(11) -0.0092(8) 0.0060(9) 0.0004(8)
C22 0.0416(9) 0.0425(9) 0.0473(9) -0.0026(7) 0.0044(7) 0.0041(7)
C23 0.0349(8) 0.0357(8) 0.0409(8) 0.0018(6) -0.0037(6) 0.0027(7)

loop_
_atom_type_symbol
_atom_type_scat_dispersion_real
_atom_type_scat_dispersion_imag
_atom_type_scat_Cromer_Mann_a1
_atom_type_scat_Cromer_Mann_a2
_atom_type_scat_Cromer_Mann_a3
_atom_type_scat_Cromer_Mann_a4
_atom_type_scat_Cromer_Mann_b1
_atom_type_scat_Cromer_Mann_b2
_atom_type_scat_Cromer_Mann_b3
_atom_type_scat_Cromer_Mann_b4
_atom_type_scat_Cromer_Mann_c
_atom_type_scat_source
_atom_type_scat_dispersion_source
H 0.00000 0.00000 0.49300 0.32291 0.14019 0.04081 10.51090 26.12570 3.14236 57.79970 0.0030380000826 'International Tables Volume C Table 6.1.1.4 (pp. 500-502)' 'Henke, Gullikson and Davis, At. Data and Nucl. Data Tables, 1993, 54, 2'
C 0.00347 0.00161 2.31000 1.02000 1.58860 0.86500 20.84390 10.20750 0.56870 51.65120 0.215599998832 'International Tables Volume C Table 6.1.1.4 (pp. 500-502)' 'Henke, Gullikson and Davis, At. Data and Nucl. Data Tables, 1993, 54, 2'
O 0.01158 0.00611 3.04850 2.28680 1.54630 0.86700 13.27710 5.70110 0.32390 32.90890 0.250800013542 'International Tables Volume C Table 6.1.1.4 (pp. 500-502)' 'Henke, Gullikson and Davis, At. Data and Nucl. Data Tables, 1993, 54, 2'
N 0.00653 0.00323 12.21260 3.13220 2.01250 1.16630 0.00570 9.89330 28.99750 0.58260 -11.5290002823 'International Tables Volume C Table 6.1.1.4 (pp. 500-502)' 'Henke, Gullikson and Davis, At. Data and Nucl. Data Tables, 1993, 54, 2'

loop_
_geom_angle_atom_site_label_1
_geom_angle_atom_site_label_2
_geom_angle_atom_site_label_3
_geom_angle
C2 O1 C1 116.67(14)
C23 N1 C9 118.19(13)
O2 C2 O1 123.45(15)
C3 C2 O1 111.82(14)
C3 C2 O2 124.73(15)
C4 C3 C2 121.94(15)
C8 C3 C2 119.70(14)
C8 C3 C4 118.34(15)
C5 C4 C3 120.58(16)
C6 C5 C4 121.43(15)
C7 C6 C5 117.78(15)
C9 C6 C5 121.38(13)
C9 C6 C7 120.84(14)
C8 C7 C6 120.66(14)
C7 C8 C3 121.19(14)
C6 C9 N1 118.09(13)
C10 C9 N1 121.35(14)
C10 C9 C6 120.56(14)
C11 C10 C9 121.75(15)
C12 C11 C10 118.62(14)
C18 C11 C10 118.29(14)
C18 C11 C12 123.08(13)
C13 C12 C11 119.13(14)
C17 C12 C11 122.31(14)
C17 C12 C13 118.50(15)
C14 C13 C12 120.31(16)
C15 C14 C13 120.59(17)
C16 C15 C14 119.75(16)
C17 C16 C15 120.10(17)
C16 C17 C12 120.74(16)
C19 C18 C11 125.47(14)
C23 C18 C11 116.06(14)
C23 C18 C19 118.47(14)
C20 C19 C18 120.47(15)
C21 C20 C19 121.51(16)
C22 C21 C20 119.75(16)
C21 C22 O3 120.30(14)
C23 C22 O3 119.01(14)
C23 C22 C21 120.70(15)
C18 C23 N1 124.34(14)
C22 C23 N1 116.63(13)
C22 C23 C18 119.04(14)

loop_
_geom_bond_atom_site_label_1
_geom_bond_atom_site_label_2
_geom_bond_distance
O1 C1 1.439(2)
O1 C2 1.3312(19)
O2 C2 1.2039(19)
O3 C22 1.3523(18)
N1 C9 1.3237(19)
N1 C23 1.3587(19)
C2 C3 1.480(2)
C3 C4 1.376(2)
C3 C8 1.381(2)
C4 C5 1.376(2)
C5 C6 1.386(2)
C6 C7 1.382(2)
C6 C9 1.487(2)
C7 C8 1.379(2)
C9 C10 1.406(2)
C10 C11 1.369(2)
C11 C12 1.488(2)
C11 C18 1.424(2)
C12 C13 1.389(2)
C12 C17 1.388(2)
C13 C14 1.375(2)
C14 C15 1.372(3)
C15 C16 1.375(3)
C16 C17 1.375(2)
C18 C19 1.417(2)
C18 C23 1.419(2)
C19 C20 1.356(2)
C20 C21 1.397(2)
C21 C22 1.364(2)
C22 C23 1.419(2)
